data_4511893
loop_
_publ_author_name
'Peshkov, Vsevolod A.'
'Peshkov, Anatoly A.'
'Pereshivko, Olga P.'
'Van Hecke, Kristof'
'Zamigaylo, Lali L.'
'Van der Eycken, Erik V.'
'Gorobets, Nikolay Yu'

_publ_section_title
;
 Three-Component Reaction of a 2-Aminoazine, a 2-Oxoaldehyde, and a Cyclic
 1,3-Dicarbonyl Compound for the Synthesis of Imidazo[1,2-a]azine
 Derivatives.
;
_journal_issue 10
_journal_name_full 'ACS combinatorial science'
_journal_page_first 535
_journal_page_last 542
_journal_paper_doi 10.1021/co5000695
_journal_volume 16
_journal_year 2014
_chemical_formula_moiety 'C19 H17 N3 O2, H2 O'
_chemical_formula_sum 'C19 H19 N3 O3'
_chemical_formula_weight 337.37
_chemical_name_systematic
;
 ? 
;
_space_group_crystal_system triclinic
_space_group_IT_number 2
_space_group_name_Hall '-P 1'
_space_group_name_H-M_alt 'P -1'
_symmetry_space_group_name_Hall '-P 1'
_symmetry_space_group_name_H-M 'P -1'
_atom_sites_solution_hydrogens geom
_atom_sites_solution_primary direct
_atom_sites_solution_secondary difmap
_audit_creation_date 2013-04-19
_audit_creation_method
;
  Olex2 1.2
  (compiled 2013.04.19 svn.r2675, GUI svn.r4458)
;
_cell_angle_alpha 102.747(7)
_cell_angle_beta 100.480(8)
_cell_angle_gamma 106.662(8)
_cell_formula_units_Z 2
_cell_length_a 8.7561(9)
_cell_length_b 9.8293(8)
_cell_length_c 10.7014(9)
_cell_measurement_reflns_used 2034
_cell_measurement_temperature 293(2)
_cell_measurement_theta_max 75.0690
_cell_measurement_theta_min 4.3800
_cell_volume 830.46(14)
_computing_cell_refinement
;
CrysAlisPro, Agilent Technologies,
Version 1.171.36.28 (release 01-02-2013 CrysAlis171 .NET)
(compiled Feb  1 2013,16:14:44)
;
_computing_data_collection
;
CrysAlisPro, Agilent Technologies,
Version 1.171.36.28 (release 01-02-2013 CrysAlis171 .NET)
(compiled Feb  1 2013,16:14:44)
;
_computing_data_reduction
;
CrysAlisPro, Agilent Technologies,
Version 1.171.36.28 (release 01-02-2013 CrysAlis171 .NET)
(compiled Feb  1 2013,16:14:44)
;
_computing_molecular_graphics
;
O. V. Dolomanov, L. J. Bourhis, R. J. Gildea, J. A. K. Howard and H. Puschmann,
OLEX2: a complete structure solution, refinement and analysis program.
J. Appl. Cryst. (2009). 42, 339-341.
;
_computing_publication_material
;
O. V. Dolomanov, L. J. Bourhis, R. J. Gildea, J. A. K. Howard and H. Puschmann,
OLEX2: a complete structure solution, refinement and analysis program.
J. Appl. Cryst. (2009). 42, 339-341.
;
_computing_structure_refinement
;
SHELXL, G.M. Sheldrick, Acta Cryst.
(2008). A64, 112-122
;
_computing_structure_solution
;
SHELXS, G.M. Sheldrick, Acta Cryst.
(2008). A64, 112-122
;
_diffrn_ambient_temperature 293.15
_diffrn_detector_area_resol_mean 10.4839
_diffrn_measured_fraction_theta_full 0.9677
_diffrn_measured_fraction_theta_max 0.9677
_diffrn_measurement_details
;
  1 omega  -11.00   15.00   1.0000    1.0000
omega____ theta____ kappa____ phi______ frames
    -       41.8048  -41.0000   26.0000 26

  2 omega   -7.00   18.00   1.0000    1.0000
omega____ theta____ kappa____ phi______ frames
    -       41.8048  -41.0000 -179.0000 25

  3 omega   19.00   57.00   1.0000    1.0000
omega____ theta____ kappa____ phi______ frames
    -       41.8048  -41.0000   26.0000 38

  4 omega   48.00   75.00   1.0000    1.0000
omega____ theta____ kappa____ phi______ frames
    -       41.8048   41.0000    0.0000 27

  5 omega  -12.00   16.00   1.0000    1.5000
omega____ theta____ kappa____ phi______ frames
    -      -43.5000   41.0000  179.0000 28

  6 omega -116.00  -23.00   1.0000    1.5000
omega____ theta____ kappa____ phi______ frames
    -      -43.5000  -41.0000    0.0000 93

  7 omega  -51.00   24.00   1.0000    1.5000
omega____ theta____ kappa____ phi______ frames
    -      -43.5000   41.0000  -26.0000 75

  8 omega   85.00  165.00   1.0000    1.5000
omega____ theta____ kappa____ phi______ frames
    -      109.1316   41.0000    0.0000 80

  9 omega   65.00   90.00   1.0000    1.5000
omega____ theta____ kappa____ phi______ frames
    -      109.1316  -41.0000 -179.0000 25

 10 omega   46.00   95.00   1.0000    1.5000
omega____ theta____ kappa____ phi______ frames
    -      109.1316  -41.0000   26.0000 49

 11 omega  148.00  175.00   1.0000    1.5000
omega____ theta____ kappa____ phi______ frames
    -      109.1316   41.0000  153.0000 27

 12 omega   89.00  134.00   1.0000    1.5000
omega____ theta____ kappa____ phi______ frames
    -      109.1316   41.0000  153.0000 45

 13 omega   25.00   98.00   1.0000    1.0000
omega____ theta____ kappa____ phi______ frames
    -       41.8048 -125.0000  150.0000 73

 14 omega   42.00   67.00   1.0000    1.0000
omega____ theta____ kappa____ phi______ frames
    -       41.8048   41.0000  153.0000 25

 15 omega -113.00  -32.00   1.0000    1.5000
omega____ theta____ kappa____ phi______ frames
    -      -43.5000  -41.0000 -153.0000 81

 16 omega   26.00  108.00   1.0000    1.5000
omega____ theta____ kappa____ phi______ frames
    -      109.1316  -94.0000 -180.0000 82

 17 omega   61.00  109.00   1.0000    1.5000
omega____ theta____ kappa____ phi______ frames
    -      109.1316  -94.0000   60.0000 48

 18 omega   82.00  177.00   1.0000    1.5000
omega____ theta____ kappa____ phi______ frames
    -      109.1316   30.0000   90.0000 95

 19 omega   35.00   76.00   1.0000    1.5000
omega____ theta____ kappa____ phi______ frames
    -      109.1316  -30.0000 -150.0000 41

 20 omega   50.00   75.00   1.0000    1.5000
omega____ theta____ kappa____ phi______ frames
    -      109.1316  -77.0000 -120.0000 25

 21 omega   33.00   90.00   1.0000    1.5000
omega____ theta____ kappa____ phi______ frames
    -      109.1316  -30.0000  150.0000 57

 22 omega  146.00  172.00   1.0000    1.5000
omega____ theta____ kappa____ phi______ frames
    -      109.1316  125.0000  -90.0000 26

 23 omega   56.00  109.00   1.0000    1.5000
omega____ theta____ kappa____ phi______ frames
    -      109.1316  -94.0000 -120.0000 53

 24 omega   26.00   98.00   1.0000    1.5000
omega____ theta____ kappa____ phi______ frames
    -      109.1316  -94.0000  -30.0000 72
;
_diffrn_measurement_device_type 'SuperNova, Dual, Cu at zero, Atlas'
_diffrn_measurement_method '\w scans'
_diffrn_orient_matrix_UB_11 -0.1762807000
_diffrn_orient_matrix_UB_12 -0.0306038000
_diffrn_orient_matrix_UB_13 0.0176337000
_diffrn_orient_matrix_UB_21 0.0460816000
_diffrn_orient_matrix_UB_22 0.1646011000
_diffrn_orient_matrix_UB_23 0.0767065000
_diffrn_orient_matrix_UB_31 -0.0549876000
_diffrn_orient_matrix_UB_32 0.0344267000
_diffrn_orient_matrix_UB_33 -0.1311516000
_diffrn_radiation_monochromator mirror
_diffrn_radiation_type 'Cu K\a'
_diffrn_radiation_wavelength 1.5418
_diffrn_reflns_av_R_equivalents 0.0266
_diffrn_reflns_av_unetI/netI 0.0350
_diffrn_reflns_limit_h_max 10
_diffrn_reflns_limit_h_min -10
_diffrn_reflns_limit_k_max 11
_diffrn_reflns_limit_k_min -11
_diffrn_reflns_limit_l_max 8
_diffrn_reflns_limit_l_min -12
_diffrn_reflns_number 5770
_diffrn_reflns_theta_full 66.58
_diffrn_reflns_theta_max 66.58
_diffrn_reflns_theta_min 4.39
_diffrn_source 'SuperNova (Cu) X-ray Source'
_exptl_absorpt_coefficient_mu 0.759
_exptl_absorpt_correction_T_max 0.983
_exptl_absorpt_correction_T_min 0.950
_exptl_absorpt_correction_type analytical
_exptl_absorpt_process_details
;
CrysAlisPro, Agilent Technologies,
Version 1.171.36.28 (release 01-02-2013 CrysAlis171 .NET)
(compiled Feb  1 2013,16:14:44)
Analytical numeric absorption correction using a multifaceted crystal
            model based on expressions derived by R.C. Clark & J.S. Reid.
(Clark, R. C. & Reid, J. S. (1995). Acta Cryst. A51, 887-897)
;
_exptl_crystal_colour gold
_exptl_crystal_density_diffrn 1.349
_exptl_crystal_density_method 'not measured'
_exptl_crystal_description rod
_exptl_crystal_F_000 356
_exptl_crystal_size_max 0.1937
_exptl_crystal_size_mid 0.0868
_exptl_crystal_size_min 0.0643
_refine_diff_density_max 0.627
_refine_diff_density_min -0.323
_refine_diff_density_rms 0.045
_refine_ls_extinction_method none
_refine_ls_goodness_of_fit_ref 1.039
_refine_ls_hydrogen_treatment mixed
_refine_ls_matrix_type full
_refine_ls_number_parameters 236
_refine_ls_number_reflns 2834
_refine_ls_number_restraints 3
_refine_ls_restrained_S_all 1.039
_refine_ls_R_factor_all 0.0692
_refine_ls_R_factor_gt 0.0518
_refine_ls_shift/su_max 0.000
_refine_ls_shift/su_mean 0.000
_refine_ls_structure_factor_coef Fsqd
_refine_ls_weighting_details 'calc w=1/[\s^2^(Fo^2^)+(0.0728P)^2^+0.2105P] where P=(Fo^2^+2Fc^2^)/3'
_refine_ls_weighting_scheme calc
_refine_ls_wR_factor_gt 0.1320
_refine_ls_wR_factor_ref 0.1485
_reflns_number_gt 2136
_reflns_number_total 2834
_reflns_threshold_expression >2sigma(I)
_cod_data_source_file co5000695_si_002.cif
_cod_data_source_block evde_ugent003b
_cod_depositor_comments 'Adding full bibliography for 4511893--4511894.cif.'
_cod_database_code 4511893
_chemical_oxdiff_formula 'C19 H16 N3 O2'
_reflns_odcompleteness_completeness 96.77
_reflns_odcompleteness_iscentric 1
_reflns_odcompleteness_theta 66.97
_olex2_refinement_description
;
1. Fixed Uiso
 At 1.2 times of:
  All C(H) groups, All C(H,H) groups, All O(H) groups
 At 1.5 times of:
  All C(H,H,H) groups, All O(H,H) groups
2. Restrained distances
 H1-N1
 0.86 with sigma of 0.01
 H3C-O3
 0.82 with sigma of 0.01
 H3D-O3
 0.82 with sigma of 0.01
3.a Secondary CH2 refined with riding coordinates:
 C3(H3A,H3B), C4(H4A,H4B), C5(H5A,H5B)
3.b Aromatic/amide H refined with riding coordinates:
 C10(H10), C11(H11), C15(H15), C16(H16), C17(H17), C18(H18), C19(H19)
3.c Idealised Me refined as rotating group:
 C13(H13A,H13B,H13C)
;

loop_
_space_group_symop_id
_space_group_symop_operation_xyz
1 'x, y, z'
2 '-x, -y, -z'

loop_
_atom_site_label
_atom_site_type_symbol
_atom_site_fract_x
_atom_site_fract_y
_atom_site_fract_z
_atom_site_U_iso_or_equiv
_atom_site_adp_type
_atom_site_occupancy
_atom_site_symmetry_multiplicity
_atom_site_calc_flag
_atom_site_refinement_flags
C1 C 0.2311(3) 0.8338(2) 1.2888(2) 0.0404(5) Uani 1 1 d .
C2 C 0.0796(3) 0.8357(3) 1.3164(2) 0.0513(6) Uani 1 1 d .
C3 C 0.0609(4) 0.8288(4) 1.4532(3) 0.0680(8) Uani 1 1 d .
H3A H 0.1014 0.9291 1.5125 0.082 Uiso 1 1 calc R
H3B H -0.0557 0.7866 1.4477 0.082 Uiso 1 1 calc R
C4 C 0.1487(4) 0.7412(4) 1.5106(3) 0.0761(9) Uani 1 1 d .
H4A H 0.0932 0.6370 1.4625 0.091 Uiso 1 1 calc R
H4B H 0.1443 0.7538 1.6022 0.091 Uiso 1 1 calc R
C5 C 0.3261(3) 0.7851(3) 1.5059(2) 0.0559(7) Uani 1 1 d .
H5A H 0.3684 0.7077 1.5217 0.067 Uiso 1 1 calc R
H5B H 0.3891 0.8749 1.5777 0.067 Uiso 1 1 calc R
C6 C 0.3555(3) 0.8118(3) 1.3772(2) 0.0453(5) Uani 1 1 d .
C7 C 0.2631(3) 0.9770(3) 1.1117(2) 0.0389(5) Uani 1 1 d .
C8 C 0.2625(3) 0.8631(2) 1.1649(2) 0.0392(5) Uani 1 1 d .
C9 C 0.3117(3) 0.8104(3) 0.9620(2) 0.0393(5) Uani 1 1 d .
C10 C 0.2964(3) 0.6205(3) 1.0657(2) 0.0468(6) Uani 1 1 d .
H10 H 0.2835 0.5827 1.1370 0.056 Uiso 1 1 calc R
C11 C 0.3197(3) 0.5401(3) 0.9565(2) 0.0512(6) Uani 1 1 d .
H11 H 0.3197 0.4442 0.9502 0.061 Uiso 1 1 calc R
C12 C 0.3443(3) 0.6017(3) 0.8508(2) 0.0485(6) Uani 1 1 d .
C13 C 0.3754(4) 0.5159(3) 0.7302(3) 0.0675(8) Uani 1 1 d .
H13A H 0.3138 0.5284 0.6523 0.101 Uiso 1 1 calc R
H13B H 0.3414 0.4126 0.7258 0.101 Uiso 1 1 calc R
H13C H 0.4912 0.5513 0.7349 0.101 Uiso 1 1 calc R
C14 C 0.2273(3) 1.1122(2) 1.1629(2) 0.0395(5) Uani 1 1 d .
C15 C 0.1504(3) 1.1727(2) 1.0751(2) 0.0431(5) Uani 1 1 d .
H15 H 0.1272 1.1302 0.9840 0.052 Uiso 1 1 calc R
C16 C 0.1086(3) 1.2955(3) 1.1227(3) 0.0534(6) Uani 1 1 d .
H16 H 0.0567 1.3350 1.0634 0.064 Uiso 1 1 calc R
C17 C 0.1427(4) 1.3601(3) 1.2569(3) 0.0633(7) Uani 1 1 d .
H17 H 0.1142 1.4429 1.2884 0.076 Uiso 1 1 calc R
C18 C 0.2194(4) 1.3014(3) 1.3442(3) 0.0647(8) Uani 1 1 d .
H18 H 0.2440 1.3457 1.4351 0.078 Uiso 1 1 calc R
C19 C 0.2604(3) 1.1773(3) 1.2986(2) 0.0516(6) Uani 1 1 d .
H19 H 0.3101 1.1372 1.3586 0.062 Uiso 1 1 calc R
N1 N 0.2945(2) 0.9428(2) 0.98735(17) 0.0392(4) Uani 1 1 d D
N2 N 0.2921(2) 0.7580(2) 1.06919(17) 0.0395(4) Uani 1 1 d .
N3 N 0.3407(2) 0.7368(2) 0.85396(17) 0.0450(5) Uani 1 1 d .
O1 O -0.0333(2) 0.8481(3) 1.23653(19) 0.0789(7) Uani 1 1 d .
O2 O 0.4919(2) 0.8133(2) 1.35513(17) 0.0604(5) Uani 1 1 d .
O3 O 0.3274(2) 0.1165(3) 0.8210(2) 0.0683(6) Uani 1 1 d D
H1 H 0.306(4) 1.003(3) 0.938(3) 0.082 Uiso 1 1 d D
H3C H 0.242(3) 0.132(4) 0.792(3) 0.102 Uiso 1 1 d D
H3D H 0.379(4) 0.127(4) 0.765(3) 0.102 Uiso 1 1 d D

loop_
_atom_site_aniso_label
_atom_site_aniso_U_11
_atom_site_aniso_U_22
_atom_site_aniso_U_33
_atom_site_aniso_U_23
_atom_site_aniso_U_13
_atom_site_aniso_U_12
C1 0.0464(12) 0.0505(13) 0.0356(11) 0.0220(9) 0.0184(9) 0.0214(10)
C2 0.0523(14) 0.0728(17) 0.0488(13) 0.0328(12) 0.0260(11) 0.0313(13)
C3 0.0738(19) 0.107(2) 0.0618(17) 0.0492(16) 0.0440(15) 0.0520(18)
C4 0.078(2) 0.119(3) 0.0585(17) 0.0507(18) 0.0363(15) 0.0430(19)
C5 0.0607(16) 0.0789(18) 0.0443(13) 0.0342(12) 0.0188(11) 0.0323(14)
C6 0.0466(13) 0.0565(14) 0.0450(12) 0.0255(10) 0.0202(10) 0.0227(11)
C7 0.0390(11) 0.0525(13) 0.0338(10) 0.0190(9) 0.0150(9) 0.0199(10)
C8 0.0403(11) 0.0499(13) 0.0370(11) 0.0187(9) 0.0178(9) 0.0205(10)
C9 0.0408(12) 0.0506(13) 0.0374(11) 0.0211(9) 0.0179(9) 0.0207(10)
C10 0.0576(14) 0.0483(13) 0.0483(13) 0.0264(11) 0.0227(11) 0.0238(11)
C11 0.0623(16) 0.0488(13) 0.0540(14) 0.0210(11) 0.0256(12) 0.0251(12)
C12 0.0532(14) 0.0526(14) 0.0464(13) 0.0155(10) 0.0212(11) 0.0220(11)
C13 0.098(2) 0.0659(17) 0.0566(16) 0.0201(13) 0.0401(15) 0.0405(17)
C14 0.0394(11) 0.0439(12) 0.0402(11) 0.0165(9) 0.0173(9) 0.0142(10)
C15 0.0447(12) 0.0437(12) 0.0453(12) 0.0174(10) 0.0164(10) 0.0151(10)
C16 0.0532(14) 0.0479(14) 0.0690(16) 0.0246(12) 0.0234(12) 0.0214(12)
C17 0.0728(18) 0.0476(15) 0.0787(19) 0.0152(13) 0.0405(15) 0.0237(13)
C18 0.084(2) 0.0578(16) 0.0526(15) 0.0091(12) 0.0368(14) 0.0188(15)
C19 0.0610(15) 0.0569(15) 0.0437(13) 0.0196(11) 0.0222(11) 0.0210(12)
N1 0.0456(10) 0.0458(11) 0.0393(9) 0.0218(8) 0.0200(8) 0.0222(9)
N2 0.0425(10) 0.0495(10) 0.0373(9) 0.0208(8) 0.0178(8) 0.0208(8)
N3 0.0527(12) 0.0534(12) 0.0400(10) 0.0187(8) 0.0221(9) 0.0246(9)
O1 0.0545(11) 0.150(2) 0.0708(13) 0.0676(14) 0.0312(10) 0.0551(13)
O2 0.0502(10) 0.0941(14) 0.0615(11) 0.0445(10) 0.0262(8) 0.0371(10)
O3 0.0585(12) 0.1124(16) 0.0744(13) 0.0651(12) 0.0388(10) 0.0470(12)

loop_
_atom_type_symbol
_atom_type_description
_atom_type_scat_dispersion_real
_atom_type_scat_dispersion_imag
_atom_type_scat_source
C C 0.0181 0.0091 'International Tables Vol C Tables 4.2.6.8 and 6.1.1.4'
H H 0.0000 0.0000 'International Tables Vol C Tables 4.2.6.8 and 6.1.1.4'
N N 0.0311 0.0180 'International Tables Vol C Tables 4.2.6.8 and 6.1.1.4'
O O 0.0492 0.0322 'International Tables Vol C Tables 4.2.6.8 and 6.1.1.4'

loop_
_exptl_crystal_face_index_h
_exptl_crystal_face_index_k
_exptl_crystal_face_index_l
_exptl_crystal_face_perp_dist
_exptl_oxdiff_crystal_face_indexfrac_h
_exptl_oxdiff_crystal_face_indexfrac_k
_exptl_oxdiff_crystal_face_indexfrac_l
_exptl_oxdiff_crystal_face_x
_exptl_oxdiff_crystal_face_y
_exptl_oxdiff_crystal_face_z
6 -2 0 0.0816 6.0000 -2.0000 -0.0000 -0.9965 -0.0527 -0.3988
-5 3 -2 0.0771 -5.0000 3.0000 -2.0000 0.7543 0.1100 0.6405
-1 -2 7 0.0403 -1.0000 -2.0000 7.0000 0.3609 0.1617 -0.9319
0 -2 7 0.0358 -0.0000 -2.0000 7.0000 0.1846 0.2077 -0.9869
-1 -3 -4 0.0381 -1.0000 -3.0000 -4.0000 0.1976 -0.8467 0.4763
1 5 0 0.0214 1.0000 5.0000 0.0000 -0.3293 0.8691 0.1171
-1 -5 0 0.0429 -1.0000 -5.0000 -0.0000 0.3293 -0.8691 -0.1171
1 2 -7 0.0469 1.0000 2.0000 -7.0000 -0.3609 -0.1617 0.9319
-2 0 -6 0.0470 -2.0000 0.0000 -6.0000 0.2468 -0.5524 0.8969
0 1 6 0.0302 -0.0000 1.0000 6.0000 0.0752 0.6248 -0.7525

loop_
_geom_angle_atom_site_label_1
_geom_angle_atom_site_label_2
_geom_angle_atom_site_label_3
_geom_angle
C2 C1 C8 118.39(19)
C6 C1 C2 122.80(19)
C6 C1 C8 118.75(19)
C1 C2 C3 117.3(2)
O1 C2 C1 123.1(2)
O1 C2 C3 119.5(2)
C4 C3 C2 114.0(2)
C3 C4 C5 112.5(3)
C4 C5 C6 115.1(2)
C1 C6 C5 119.2(2)
O2 C6 C1 123.4(2)
O2 C6 C5 117.4(2)
C8 C7 C14 129.57(19)
C8 C7 N1 108.73(19)
N1 C7 C14 121.58(19)
C7 C8 C1 133.5(2)
C7 C8 N2 105.23(17)
N2 C8 C1 121.17(19)
N1 C9 N2 107.52(17)
N1 C9 N3 128.05(19)
N3 C9 N2 124.4(2)
C11 C10 N2 118.3(2)
C10 C11 C12 119.9(2)
C11 C12 C13 120.7(2)
N3 C12 C11 122.1(2)
N3 C12 C13 117.3(2)
C15 C14 C7 119.82(19)
C19 C14 C7 121.2(2)
C19 C14 C15 118.9(2)
C16 C15 C14 120.2(2)
C17 C16 C15 120.7(2)
C16 C17 C18 119.5(2)
C17 C18 C19 120.8(2)
C18 C19 C14 120.0(2)
C9 N1 C7 109.06(17)
C9 N2 C8 109.45(18)
C10 N2 C8 131.15(18)
C10 N2 C9 119.33(18)
C9 N3 C12 115.99(19)

loop_
_geom_bond_atom_site_label_1
_geom_bond_atom_site_label_2
_geom_bond_distance
C1 C2 1.414(3)
C1 C6 1.407(3)
C1 C8 1.474(3)
C2 C3 1.516(3)
C2 O1 1.237(3)
C3 C4 1.467(4)
C4 C5 1.502(4)
C5 C6 1.510(3)
C6 O2 1.255(3)
C7 C8 1.363(3)
C7 C14 1.464(3)
C7 N1 1.395(3)
C8 N2 1.402(3)
C9 N1 1.328(3)
C9 N2 1.375(3)
C9 N3 1.330(3)
C10 C11 1.343(3)
C10 N2 1.356(3)
C11 C12 1.417(3)
C12 C13 1.494(3)
C12 N3 1.330(3)
C14 C15 1.391(3)
C14 C19 1.390(3)
C15 C16 1.379(3)
C16 C17 1.374(4)
C17 C18 1.375(4)
C18 C19 1.381(4)
